data_2217786
loop_
_publ_author_name
'Zhang, Peng-Wei'
'Zhang, Tong-Yun'
'Zhang, Li'
'Deng, Yi'

_publ_section_title
;
 4-Hydroxy-2,2,6,6-tetramethylpiperidinium trichloroacetate
;
_journal_coeditor_code HG2380
_journal_issue 3
_journal_name_full 'Acta Crystallographica Section E'
_journal_page_first o641
_journal_paper_doi 10.1107/S1600536808005369
_journal_volume 64
_journal_year 2008
_chemical_formula_iupac 'C9 H20 N O +, C2 Cl3 O2 -'
_chemical_formula_moiety 'C9 H20 N O +, C2 Cl3 O2 -'
_chemical_formula_sum 'C11 H20 Cl3 N O3'
_chemical_formula_weight 320.63
_chemical_name_systematic
;
4-Hydroxy-2,2,6,6-tetramethylpiperidinium trichloroacetate
;
_space_group_IT_number 4
_symmetry_cell_setting monoclinic
_symmetry_space_group_name_Hall 'P 2yb'
_symmetry_space_group_name_H-M 'P 1 21 1'
_atom_sites_solution_hydrogens geom
_atom_sites_solution_primary direct
_atom_sites_solution_secondary difmap
_audit_creation_method SHELXL-97
_cell_angle_alpha 90.00
_cell_angle_beta 95.19(3)
_cell_angle_gamma 90.00
_cell_formula_units_Z 2
_cell_length_a 6.3468(13)
_cell_length_b 14.450(3)
_cell_length_c 8.2175(16)
_cell_measurement_reflns_used 2559
_cell_measurement_temperature 113(2)
_cell_measurement_theta_max 27.857
_cell_measurement_theta_min 1.409
_cell_volume 750.5(3)
_computing_cell_refinement 'CrystalClear (Rigaku/MSC, 2005)'
_computing_data_collection 'CrystalClear (Rigaku/MSC, 2005)'
_computing_data_reduction 'CrystalClear (Rigaku/MSC, 2005)'
_computing_molecular_graphics 'SHELXTL (Sheldrick, 2008)'
_computing_publication_material 'SHELXTL (Sheldrick, 2008)'
_computing_structure_refinement 'SHELXL97 (Sheldrick, 2008)'
_computing_structure_solution 'SHELXS97 (Sheldrick, 2008)'
_diffrn_ambient_temperature 113(2)
_diffrn_measured_fraction_theta_full 0.995
_diffrn_measured_fraction_theta_max 0.995
_diffrn_measurement_device_type 'Rigaku Saturn'
_diffrn_measurement_method '\w and \f'
_diffrn_radiation_monochromator confocal
_diffrn_radiation_source 'rotating anode'
_diffrn_radiation_type MoK\a
_diffrn_radiation_wavelength 0.71073
_diffrn_reflns_av_R_equivalents 0.0277
_diffrn_reflns_av_sigmaI/netI 0.0381
_diffrn_reflns_limit_h_max 8
_diffrn_reflns_limit_h_min -8
_diffrn_reflns_limit_k_max 19
_diffrn_reflns_limit_k_min -15
_diffrn_reflns_limit_l_max 10
_diffrn_reflns_limit_l_min -10
_diffrn_reflns_number 5459
_diffrn_reflns_theta_full 27.86
_diffrn_reflns_theta_max 27.86
_diffrn_reflns_theta_min 2.49
_diffrn_standards_decay_% 0
_diffrn_standards_interval_count 0
_diffrn_standards_interval_time 0
_diffrn_standards_number 0
_exptl_absorpt_coefficient_mu 0.610
_exptl_absorpt_correction_T_max 0.9528
_exptl_absorpt_correction_T_min 0.9304
_exptl_absorpt_correction_type multi-scan
_exptl_absorpt_process_details '(CrystalClear; Rigaku/MSC, 2005)'
_exptl_crystal_colour colorless
_exptl_crystal_density_diffrn 1.419
_exptl_crystal_density_method 'not measured'
_exptl_crystal_description block
_exptl_crystal_F_000 336
_exptl_crystal_size_max 0.12
_exptl_crystal_size_mid 0.10
_exptl_crystal_size_min 0.08
_refine_diff_density_max 0.208
_refine_diff_density_min -0.231
_refine_ls_abs_structure_details 'Flack (1983), 996 Friedel pairs'
_refine_ls_abs_structure_Flack 0.04(4)
_refine_ls_extinction_method none
_refine_ls_goodness_of_fit_ref 1.058
_refine_ls_hydrogen_treatment mixed
_refine_ls_matrix_type full
_refine_ls_number_parameters 179
_refine_ls_number_reflns 2858
_refine_ls_number_restraints 1
_refine_ls_restrained_S_all 1.058
_refine_ls_R_factor_all 0.0254
_refine_ls_R_factor_gt 0.0235
_refine_ls_shift/su_max 0.001
_refine_ls_shift/su_mean 0.000
_refine_ls_structure_factor_coef Fsqd
_refine_ls_weighting_details 'calc w=1/[\s^2^(Fo^2^)+(0.0324P)^2^] where P=(Fo^2^+2Fc^2^)/3'
_refine_ls_weighting_scheme calc
_refine_ls_wR_factor_gt 0.0591
_refine_ls_wR_factor_ref 0.0596
_reflns_number_gt 2636
_reflns_number_total 2858
_reflns_threshold_expression I>2\s(I)
_cod_data_source_file hg2380.cif
_cod_data_source_block I
_cod_depositor_comments
;
The following automatic conversions were performed:
'_symmetry_cell_setting' value 'Monoclinic' changed to 'monoclinic'
according to '/home/saulius/struct/CIF-dictionaries/cif_core.dic'
dictionary named 'cif_core.dic' version 2.4.1 from 2010-06-29.

Automatic conversion script
Id: cif_fix_enum 1527 2010-12-29 10:47:43Z saulius 

The following automatic conversions were performed:

'_symmetry_cell_setting' value 'Monoclinic' changed to 'monoclinic'
according to /home/saulius/struct/CIF-dictionaries/cif_core.dic
dictionary named 'cif_core.dic' version 2.4.1 from 2010-06-29.

Automatic conversion script
Id: cif_fix_values 1715 2011-07-08 13:25:40Z adriana 
;
_cod_original_sg_symbol_H-M 'P 21'
_cod_database_code 2217786
_cod_database_fobs_code 2217786

loop_
_symmetry_equiv_pos_as_xyz
'x, y, z'
'-x, y+1/2, -z'

loop_
_atom_site_type_symbol
_atom_site_label
_atom_site_fract_x
_atom_site_fract_y
_atom_site_fract_z
_atom_site_U_iso_or_equiv
_atom_site_adp_type
_atom_site_calc_flag
_atom_site_refinement_flags
_atom_site_occupancy
Cl Cl1 -0.04464(7) 0.51471(3) 0.10942(5) 0.01980(10) Uani d . 1
Cl Cl2 0.34863(6) 0.41431(3) 0.12885(6) 0.02203(11) Uani d . 1
Cl Cl3 -0.00077(8) 0.35637(3) -0.09864(5) 0.02572(11) Uani d . 1
O O1 0.7973(2) 0.47566(9) 0.51619(17) 0.0227(3) Uani d . 1
H H1 0.798(4) 0.453(2) 0.415(4) 0.063(10) Uiso d . 1
O O2 0.1032(2) 0.27147(9) 0.27469(18) 0.0247(3) Uani d . 1
O O3 -0.20242(18) 0.34925(9) 0.25644(15) 0.0169(3) Uani d . 1
N N1 0.4803(2) 0.71305(9) 0.64562(18) 0.0111(3) Uani d . 1
C C1 0.4608(3) 0.62855(12) 0.75507(19) 0.0129(3) Uani d . 1
C C2 0.6286(3) 0.55858(11) 0.7135(2) 0.0139(3) Uani d . 1
H H2A 0.7701 0.5832 0.7515 0.017 Uiso calc R 1
H H2B 0.6080 0.5005 0.7739 0.017 Uiso calc R 1
C C3 0.6235(3) 0.53661(11) 0.5324(2) 0.0159(4) Uani d . 1
H H3 0.4876 0.5051 0.4945 0.019 Uiso calc R 1
C C4 0.6475(3) 0.62493(13) 0.4346(2) 0.0164(3) Uani d . 1
H H4A 0.6371 0.6090 0.3170 0.020 Uiso calc R 1
H H4B 0.7905 0.6506 0.4638 0.020 Uiso calc R 1
C C5 0.4836(3) 0.69993(12) 0.46158(19) 0.0135(3) Uani d . 1
C C6 0.2366(3) 0.58770(13) 0.7353(2) 0.0198(4) Uani d . 1
H H6A 0.1327 0.6377 0.7379 0.030 Uiso calc R 1
H H6B 0.2191 0.5443 0.8248 0.030 Uiso calc R 1
H H6C 0.2149 0.5550 0.6306 0.030 Uiso calc R 1
C C7 0.5076(3) 0.66393(13) 0.9293(2) 0.0189(4) Uani d . 1
H H7A 0.6495 0.6912 0.9419 0.028 Uiso calc R 1
H H7B 0.5003 0.6124 1.0061 0.028 Uiso calc R 1
H H7C 0.4029 0.7110 0.9519 0.028 Uiso calc R 1
C C8 0.2629(3) 0.67658(13) 0.3825(2) 0.0198(4) Uani d . 1
H H8A 0.1595 0.7193 0.4228 0.030 Uiso calc R 1
H H8B 0.2266 0.6130 0.4104 0.030 Uiso calc R 1
H H8C 0.2609 0.6825 0.2636 0.030 Uiso calc R 1
C C9 0.5521(3) 0.79290(13) 0.3950(2) 0.0213(4) Uani d . 1
H H9A 0.4450 0.8399 0.4123 0.032 Uiso calc R 1
H H9B 0.5676 0.7871 0.2779 0.032 Uiso calc R 1
H H9C 0.6878 0.8113 0.4523 0.032 Uiso calc R 1
C C10 0.0700(3) 0.40324(12) 0.09850(19) 0.0130(3) Uani d . 1
C C11 -0.0172(3) 0.33454(11) 0.2249(2) 0.0133(3) Uani d . 1
H H1A 0.373(4) 0.7546(18) 0.674(3) 0.037(7) Uiso d . 1
H H1B 0.610(4) 0.7410(15) 0.683(3) 0.025(6) Uiso d . 1

loop_
_atom_site_aniso_label
_atom_site_aniso_U_11
_atom_site_aniso_U_22
_atom_site_aniso_U_33
_atom_site_aniso_U_12
_atom_site_aniso_U_13
_atom_site_aniso_U_23
Cl1 0.0227(2) 0.01408(19) 0.0232(2) 0.00440(16) 0.00505(17) 0.00388(16)
Cl2 0.01100(19) 0.0235(2) 0.0318(3) -0.00221(15) 0.00291(17) 0.00920(19)
Cl3 0.0321(3) 0.0304(3) 0.0149(2) -0.0025(2) 0.00289(18) -0.00596(17)
O1 0.0249(7) 0.0194(7) 0.0241(7) 0.0108(5) 0.0033(6) -0.0052(6)
O2 0.0147(6) 0.0220(7) 0.0377(8) 0.0023(5) 0.0044(6) 0.0151(6)
O3 0.0125(6) 0.0160(6) 0.0230(7) -0.0007(5) 0.0056(5) -0.0007(5)
N1 0.0114(7) 0.0098(7) 0.0124(7) 0.0007(5) 0.0033(6) -0.0002(5)
C1 0.0127(8) 0.0130(8) 0.0133(8) 0.0010(6) 0.0032(6) 0.0029(6)
C2 0.0137(8) 0.0124(8) 0.0156(9) 0.0027(6) 0.0014(7) 0.0001(6)
C3 0.0152(8) 0.0131(8) 0.0193(9) 0.0035(6) 0.0010(7) -0.0028(6)
C4 0.0164(9) 0.0187(8) 0.0149(8) 0.0020(6) 0.0049(7) -0.0023(7)
C5 0.0167(8) 0.0153(8) 0.0089(7) 0.0010(6) 0.0031(6) 0.0010(6)
C6 0.0152(9) 0.0174(9) 0.0276(10) -0.0007(7) 0.0059(8) 0.0059(7)
C7 0.0228(9) 0.0215(10) 0.0127(8) 0.0047(7) 0.0028(7) 0.0000(7)
C8 0.0196(9) 0.0215(9) 0.0176(9) -0.0002(7) -0.0023(7) 0.0013(7)
C9 0.0272(11) 0.0164(9) 0.0214(10) -0.0001(7) 0.0090(8) 0.0043(7)
C10 0.0118(8) 0.0134(8) 0.0141(8) 0.0009(6) 0.0021(6) 0.0010(6)
C11 0.0124(8) 0.0145(8) 0.0130(8) -0.0019(6) 0.0010(6) -0.0006(6)

loop_
_atom_type_symbol
_atom_type_description
_atom_type_scat_dispersion_real
_atom_type_scat_dispersion_imag
_atom_type_scat_source
C C 0.0033 0.0016 'International Tables Vol C Tables 4.2.6.8 and 6.1.1.4'
H H 0.0000 0.0000 'International Tables Vol C Tables 4.2.6.8 and 6.1.1.4'
N N 0.0061 0.0033 'International Tables Vol C Tables 4.2.6.8 and 6.1.1.4'
O O 0.0106 0.0060 'International Tables Vol C Tables 4.2.6.8 and 6.1.1.4'
Cl Cl 0.1484 0.1585 'International Tables Vol C Tables 4.2.6.8 and 6.1.1.4'

loop_
_geom_angle_atom_site_label_1
_geom_angle_atom_site_label_2
_geom_angle_atom_site_label_3
_geom_angle
C3 O1 H1 112.3(19)
C5 N1 C1 119.53(13)
C5 N1 H1A 113.1(15)
C1 N1 H1A 105.4(15)
C5 N1 H1B 106.5(14)
C1 N1 H1B 105.4(13)
H1A N1 H1B 106(2)
C7 C1 N1 105.40(13)
C7 C1 C2 110.56(14)
N1 C1 C2 107.56(13)
C7 C1 C6 109.16(14)
N1 C1 C6 111.62(14)
C2 C1 C6 112.31(14)
C3 C2 C1 113.80(14)
C3 C2 H2A 108.8
C1 C2 H2A 108.8
C3 C2 H2B 108.8
C1 C2 H2B 108.8
H2A C2 H2B 107.7
O1 C3 C2 105.80(14)
O1 C3 C4 110.67(14)
C2 C3 C4 110.33(14)
O1 C3 H3 110.0
C2 C3 H3 110.0
C4 C3 H3 110.0
C3 C4 C5 114.51(14)
C3 C4 H4A 108.6
C5 C4 H4A 108.6
C3 C4 H4B 108.6
C5 C4 H4B 108.6
H4A C4 H4B 107.6
N1 C5 C8 110.77(14)
N1 C5 C9 105.97(14)
C8 C5 C9 108.77(14)
N1 C5 C4 107.55(13)
C8 C5 C4 113.00(15)
C9 C5 C4 110.55(15)
C1 C6 H6A 109.5
C1 C6 H6B 109.5
H6A C6 H6B 109.5
C1 C6 H6C 109.5
H6A C6 H6C 109.5
H6B C6 H6C 109.5
C1 C7 H7A 109.5
C1 C7 H7B 109.5
H7A C7 H7B 109.5
C1 C7 H7C 109.5
H7A C7 H7C 109.5
H7B C7 H7C 109.5
C5 C8 H8A 109.5
C5 C8 H8B 109.5
H8A C8 H8B 109.5
C5 C8 H8C 109.5
H8A C8 H8C 109.5
H8B C8 H8C 109.5
C5 C9 H9A 109.5
C5 C9 H9B 109.5
H9A C9 H9B 109.5
C5 C9 H9C 109.5
H9A C9 H9C 109.5
H9B C9 H9C 109.5
C11 C10 Cl2 111.74(11)
C11 C10 Cl1 111.69(11)
Cl2 C10 Cl1 108.65(9)
C11 C10 Cl3 106.67(11)
Cl2 C10 Cl3 109.25(9)
Cl1 C10 Cl3 108.77(9)
O2 C11 O3 128.65(16)
O2 C11 C10 116.15(14)
O3 C11 C10 115.14(14)

loop_
_geom_bond_atom_site_label_1
_geom_bond_atom_site_label_2
_geom_bond_distance
Cl1 C10 1.7729(17)
Cl2 C10 1.7710(17)
Cl3 C10 1.7756(17)
O1 C3 1.427(2)
O1 H1 0.89(3)
O2 C11 1.235(2)
O3 C11 1.245(2)
N1 C5 1.526(2)
N1 C1 1.528(2)
N1 H1A 0.95(3)
N1 H1B 0.94(2)
C1 C7 1.524(2)
C1 C2 1.529(2)
C1 C6 1.535(2)
C2 C3 1.519(2)
C2 H2A 0.9900
C2 H2B 0.9900
C3 C4 1.523(2)
C3 H3 1.0000
C4 C5 1.532(2)
C4 H4A 0.9900
C4 H4B 0.9900
C5 C8 1.528(2)
C5 C9 1.529(3)
C6 H6A 0.9800
C6 H6B 0.9800
C6 H6C 0.9800
C7 H7A 0.9800
C7 H7B 0.9800
C7 H7C 0.9800
C8 H8A 0.9800
C8 H8B 0.9800
C8 H8C 0.9800
C9 H9A 0.9800
C9 H9B 0.9800
C9 H9C 0.9800
C10 C11 1.573(2)

loop_
_geom_hbond_atom_site_label_D
_geom_hbond_atom_site_label_H
_geom_hbond_atom_site_label_A
_geom_hbond_site_symmetry_A
_geom_hbond_distance_DH
_geom_hbond_distance_HA
_geom_hbond_distance_DA
_geom_hbond_angle_DHA
O1 H1 O3 1_655 0.89(3) 1.99(3) 2.8095(18) 152(3)
O1 H1 Cl1 1_655 0.89(3) 2.92(3) 3.6201(16) 136(2)
N1 H1A O3 2_556 0.95(3) 1.87(3) 2.8085(19) 170(2)
N1 H1B O2 2_656 0.94(2) 1.87(2) 2.796(2) 165.1(19)
N1 H1B Cl2 2_656 0.94(2) 2.94(2) 3.5647(16) 124.5(16)

loop_
_geom_torsion_atom_site_label_1
_geom_torsion_atom_site_label_2
_geom_torsion_atom_site_label_3
_geom_torsion_atom_site_label_4
_geom_torsion
C5 N1 C1 C7 168.77(14)
C5 N1 C1 C2 50.78(19)
C5 N1 C1 C6 -72.85(19)
C7 C1 C2 C3 -166.72(14)
N1 C1 C2 C3 -52.12(18)
C6 C1 C2 C3 71.08(18)
C1 C2 C3 O1 176.40(14)
C1 C2 C3 C4 56.67(19)
O1 C3 C4 C5 -172.59(14)
C2 C3 C4 C5 -55.84(19)
C1 N1 C5 C8 74.25(18)
C1 N1 C5 C9 -167.95(14)
C1 N1 C5 C4 -49.69(19)
C3 C4 C5 N1 50.25(19)
C3 C4 C5 C8 -72.32(19)
C3 C4 C5 C9 165.51(16)
Cl2 C10 C11 O2 -29.86(19)
Cl1 C10 C11 O2 -151.81(14)
Cl3 C10 C11 O2 89.47(17)
Cl2 C10 C11 O3 152.80(13)
Cl1 C10 C11 O3 30.85(18)
Cl3 C10 C11 O3 -87.87(15)

loop_
_cod_related_entry_id
_cod_related_entry_database
_cod_related_entry_code
1 ChemSpider 30655450
